data_2206643
loop_
_publ_author_name
'Hong-Xing Wang'
'Ying-Jie Li'
'Hong-Fei Wu'
'Hui-Chao Zhou'
'Ren-Qing Gao'
'Feng-Ying Geng'

_publ_section_title
;
 [<i>N</i>-Methyl-<i>N</i>-(3-nitrophenyl)aminomethyl]ferrocene
;
_journal_coeditor_code BT6723
_journal_issue 9
_journal_name_full 'Acta Crystallographica Section E'
_journal_page_first m1871
_journal_page_last m1872
_journal_paper_doi 10.1107/S160053680502711X
_journal_volume 61
_journal_year 2005
_chemical_formula_iupac '[Fe (C5 H5) (C13 H13 N2 O2)]'
_chemical_formula_moiety 'C18 H18 Fe N2 O2'
_chemical_formula_sum 'C18 H18 Fe N2 O2'
_chemical_formula_weight 350.19
_chemical_name_systematic
;
[N-Methyl-N-(3-nitrophenyl)aminomethyl]ferrocene
;
_space_group_IT_number 2
_symmetry_cell_setting triclinic
_symmetry_space_group_name_Hall '-P 1'
_symmetry_space_group_name_H-M 'P -1'
_atom_sites_solution_hydrogens geom
_atom_sites_solution_primary direct
_atom_sites_solution_secondary difmap
_audit_creation_method SHELXL-97
_cell_angle_alpha 90.153(3)
_cell_angle_beta 109.629(2)
_cell_angle_gamma 101.455(2)
_cell_formula_units_Z 2
_cell_length_a 8.2896(14)
_cell_length_b 9.7588(16)
_cell_length_c 10.5669(17)
_cell_measurement_reflns_used 2812
_cell_measurement_temperature 293(2)
_cell_measurement_theta_max 26.49
_cell_measurement_theta_min 2.67
_cell_volume 786.9(2)
_computing_cell_refinement SMART
_computing_data_collection 'SMART (Bruker, 1997)'
_computing_data_reduction 'SAINT (Bruker, 1997)'
_computing_molecular_graphics 'SHELXTL (Bruker, 1997)'
_computing_publication_material SHELXTL
_computing_structure_refinement 'SHELXL97 (Sheldrick, 1997)'
_computing_structure_solution 'SHELXS97 (Sheldrick, 1990)'
_diffrn_ambient_temperature 293(2)
_diffrn_measured_fraction_theta_full 0.990
_diffrn_measured_fraction_theta_max 0.990
_diffrn_measurement_device_type 'Bruker SMART CCD area-detector'
_diffrn_measurement_method '\f and \w'
_diffrn_radiation_monochromator graphite
_diffrn_radiation_source 'fine-focus sealed tube'
_diffrn_radiation_type MoK\a
_diffrn_radiation_wavelength 0.71073
_diffrn_reflns_av_R_equivalents 0.0155
_diffrn_reflns_av_sigmaI/netI 0.0281
_diffrn_reflns_limit_h_max 9
_diffrn_reflns_limit_h_min -9
_diffrn_reflns_limit_k_max 11
_diffrn_reflns_limit_k_min -10
_diffrn_reflns_limit_l_max 11
_diffrn_reflns_limit_l_min -12
_diffrn_reflns_number 4000
_diffrn_reflns_theta_full 25.01
_diffrn_reflns_theta_max 25.01
_diffrn_reflns_theta_min 2.05
_exptl_absorpt_coefficient_mu 0.969
_exptl_absorpt_correction_T_max 0.890
_exptl_absorpt_correction_T_min 0.719
_exptl_absorpt_correction_type multi-scan
_exptl_absorpt_process_details '(SADABS; Sheldrick, 1996)'
_exptl_crystal_colour Yellow
_exptl_crystal_density_diffrn 1.478
_exptl_crystal_density_method 'not measured'
_exptl_crystal_description Block
_exptl_crystal_F_000 364
_exptl_crystal_size_max 0.28
_exptl_crystal_size_mid 0.20
_exptl_crystal_size_min 0.12
_refine_diff_density_max 0.250
_refine_diff_density_min -0.274
_refine_ls_extinction_coef 0.064(3)
_refine_ls_extinction_expression Fc^*^=kFc[1+0.001xFc^2^\l^3^/sin(2\q)]^-1/4^
_refine_ls_extinction_method SHELXL97
_refine_ls_goodness_of_fit_ref 1.033
_refine_ls_hydrogen_treatment constr
_refine_ls_matrix_type full
_refine_ls_number_parameters 210
_refine_ls_number_reflns 2751
_refine_ls_number_restraints 0
_refine_ls_restrained_S_all 1.033
_refine_ls_R_factor_all 0.0320
_refine_ls_R_factor_gt 0.0270
_refine_ls_shift/su_max 0.001
_refine_ls_shift/su_mean 0.000
_refine_ls_structure_factor_coef Fsqd
_refine_ls_weighting_details 'calc w = 1/[\s^2^(Fo^2^)+(0.0411P)^2^+0.1823P] where P = (Fo^2^+2Fc^2^)/3'
_refine_ls_weighting_scheme calc
_refine_ls_wR_factor_gt 0.0686
_refine_ls_wR_factor_ref 0.0728
_reflns_number_gt 2491
_reflns_number_total 2751
_reflns_threshold_expression I>2\s(I)
_cod_data_source_file bt6723.cif
_cod_data_source_block I
_cod_depositor_comments
;
The following automatic conversions were performed:
'_symmetry_cell_setting' value 'Triclinic' changed to 'triclinic'
according to '/home/saulius/struct/CIF-dictionaries/cif_core.dic'
dictionary named 'cif_core.dic' version 2.4.1 from 2010-06-29.

Automatic conversion script
Id: cif_fix_enum 1527 2010-12-29 10:47:43Z saulius 

The following automatic conversions were performed:

'_symmetry_cell_setting' value 'Triclinic' changed to 'triclinic'
according to /home/saulius/struct/CIF-dictionaries/cif_core.dic
dictionary named 'cif_core.dic' version 2.4.1 from 2010-06-29.

Automatic conversion script
Id: cif_fix_values 1715 2011-07-08 13:25:40Z adriana 
;
_cod_database_code 2206643
_cod_database_fobs_code 2206643

loop_
_symmetry_equiv_pos_as_xyz
'x, y, z'
'-x, -y, -z'

loop_
_atom_site_label
_atom_site_fract_x
_atom_site_fract_y
_atom_site_fract_z
_atom_site_U_iso_or_equiv
_atom_site_adp_type
_atom_site_calc_flag
_atom_site_refinement_flags
_atom_site_occupancy
_atom_site_type_symbol
Fe1 0.60324(3) 0.57687(3) 0.77733(2) 0.02979(12) Uani d . 1 Fe
O1 1.0486(2) 0.60154(17) 0.39225(17) 0.0599(4) Uani d . 1 O
O2 1.0483(3) 0.7810(2) 0.27453(17) 0.0697(5) Uani d . 1 O
N1 1.0727(2) 0.7283(2) 0.38315(18) 0.0450(4) Uani d . 1 N
N2 1.1589(2) 0.79651(16) 0.86146(16) 0.0363(4) Uani d . 1 N
C1 1.1714(2) 0.84975(19) 0.7420(2) 0.0335(4) Uani d . 1 C
C2 1.1152(2) 0.76466(19) 0.62206(19) 0.0347(4) Uani d . 1 C
H2 1.0651 0.6701 0.6197 0.042 Uiso calc R 1 H
C3 1.1344(2) 0.8216(2) 0.5072(2) 0.0379(4) Uani d . 1 C
C4 1.2097(3) 0.9597(2) 0.5025(3) 0.0534(6) Uani d . 1 C
H4 1.2204 0.9951 0.4234 0.064 Uiso calc R 1 H
C5 1.2682(3) 1.0425(2) 0.6212(3) 0.0600(7) Uani d . 1 C
H5 1.3222 1.1360 0.6228 0.072 Uiso calc R 1 H
C6 1.2492(3) 0.9913(2) 0.7382(2) 0.0487(5) Uani d . 1 C
H6 1.2885 1.0511 0.8159 0.058 Uiso calc R 1 H
C7 1.2013(3) 0.8955(2) 0.9772(2) 0.0505(5) Uani d . 1 C
H7A 1.3228 0.9413 1.0047 0.076 Uiso calc R 1 H
H7B 1.1790 0.8463 1.0501 0.076 Uiso calc R 1 H
H7C 1.1301 0.9644 0.9530 0.076 Uiso calc R 1 H
C8 1.0213(2) 0.67246(19) 0.85545(19) 0.0335(4) Uani d . 1 C
H8A 1.0537 0.6293 0.9405 0.040 Uiso calc R 1 H
H8B 1.0135 0.6047 0.7852 0.040 Uiso calc R 1 H
C9 0.8450(2) 0.70834(18) 0.82767(18) 0.0316(4) Uani d . 1 C
C10 0.7640(3) 0.7284(2) 0.9242(2) 0.0389(4) Uani d . 1 C
H10 0.8094 0.7173 1.0160 0.047 Uiso calc R 1 H
C11 0.6026(3) 0.7683(2) 0.8566(2) 0.0446(5) Uani d . 1 C
H11 0.5237 0.7869 0.8961 0.054 Uiso calc R 1 H
C12 0.5831(3) 0.7746(2) 0.7183(2) 0.0434(5) Uani d . 1 C
H12 0.4896 0.7990 0.6512 0.052 Uiso calc R 1 H
C13 0.7314(2) 0.73732(19) 0.70031(19) 0.0348(4) Uani d . 1 C
H13 0.7512 0.7326 0.6190 0.042 Uiso calc R 1 H
C14 0.6393(3) 0.3756(2) 0.7761(2) 0.0417(5) Uani d . 1 C
H14 0.7466 0.3490 0.7983 0.050 Uiso calc R 1 H
C15 0.5358(3) 0.40409(19) 0.6463(2) 0.0381(4) Uani d . 1 C
H15 0.5632 0.3994 0.5681 0.046 Uiso calc R 1 H
C16 0.3833(3) 0.4409(2) 0.6560(2) 0.0411(5) Uani d . 1 C
H16 0.2929 0.4647 0.5855 0.049 Uiso calc R 1 H
C17 0.3928(3) 0.4353(2) 0.7922(2) 0.0452(5) Uani d . 1 C
H17 0.3097 0.4548 0.8268 0.054 Uiso calc R 1 H
C18 0.5509(3) 0.3947(2) 0.8665(2) 0.0460(5) Uani d . 1 C
H18 0.5898 0.3828 0.9583 0.055 Uiso calc R 1 H

loop_
_atom_site_aniso_label
_atom_site_aniso_U_11
_atom_site_aniso_U_22
_atom_site_aniso_U_33
_atom_site_aniso_U_12
_atom_site_aniso_U_13
_atom_site_aniso_U_23
Fe1 0.02854(17) 0.02919(17) 0.02987(17) 0.00134(11) 0.01045(11) 0.00150(10)
O1 0.0762(12) 0.0464(10) 0.0559(10) 0.0016(8) 0.0275(9) -0.0056(8)
O2 0.0887(14) 0.0813(13) 0.0463(10) 0.0297(11) 0.0254(9) 0.0174(9)
N1 0.0386(9) 0.0543(12) 0.0464(11) 0.0123(8) 0.0186(8) 0.0051(9)
N2 0.0273(8) 0.0353(9) 0.0401(9) 0.0004(7) 0.0071(7) -0.0048(7)
C1 0.0223(9) 0.0302(9) 0.0463(11) 0.0056(7) 0.0096(8) 0.0014(8)
C2 0.0276(9) 0.0277(9) 0.0480(11) 0.0041(7) 0.0130(8) 0.0025(8)
C3 0.0304(10) 0.0380(11) 0.0472(12) 0.0103(8) 0.0141(9) 0.0074(9)
C4 0.0577(14) 0.0435(12) 0.0641(15) 0.0103(11) 0.0273(12) 0.0184(11)
C5 0.0654(16) 0.0298(11) 0.0798(18) -0.0031(10) 0.0260(13) 0.0103(12)
C6 0.0477(12) 0.0305(11) 0.0620(14) 0.0024(9) 0.0145(11) -0.0026(10)
C7 0.0474(13) 0.0459(12) 0.0483(13) -0.0004(10) 0.0095(10) -0.0102(10)
C8 0.0318(9) 0.0315(10) 0.0335(10) 0.0045(8) 0.0075(8) 0.0034(8)
C9 0.0298(9) 0.0271(9) 0.0338(10) -0.0002(7) 0.0093(8) 0.0003(7)
C10 0.0411(11) 0.0369(11) 0.0351(10) -0.0014(8) 0.0140(9) -0.0057(8)
C11 0.0381(11) 0.0352(11) 0.0636(14) 0.0040(9) 0.0237(10) -0.0073(9)
C12 0.0329(10) 0.0342(10) 0.0595(14) 0.0071(8) 0.0111(9) 0.0092(9)
C13 0.0312(10) 0.0325(10) 0.0368(10) 0.0004(8) 0.0099(8) 0.0087(8)
C14 0.0487(12) 0.0311(10) 0.0437(12) 0.0079(9) 0.0139(9) 0.0060(8)
C15 0.0470(11) 0.0316(10) 0.0333(10) -0.0013(8) 0.0161(9) -0.0022(8)
C16 0.0357(10) 0.0388(11) 0.0384(11) -0.0059(8) 0.0071(8) -0.0008(9)
C17 0.0433(12) 0.0412(11) 0.0515(13) -0.0080(9) 0.0266(10) -0.0019(9)
C18 0.0601(14) 0.0388(11) 0.0335(11) -0.0033(10) 0.0167(10) 0.0070(9)

loop_
_atom_type_symbol
_atom_type_description
_atom_type_scat_dispersion_real
_atom_type_scat_dispersion_imag
_atom_type_scat_source
C C 0.0033 0.0016 'International Tables Vol C Tables 4.2.6.8 and 6.1.1.4'
H H 0.0000 0.0000 'International Tables Vol C Tables 4.2.6.8 and 6.1.1.4'
N N 0.0061 0.0033 'International Tables Vol C Tables 4.2.6.8 and 6.1.1.4'
O O 0.0106 0.0060 'International Tables Vol C Tables 4.2.6.8 and 6.1.1.4'
Fe Fe 0.3463 0.8444 'International Tables Vol C Tables 4.2.6.8 and 6.1.1.4'

loop_
_geom_angle_atom_site_label_1
_geom_angle_atom_site_label_2
_geom_angle_atom_site_label_3
_geom_angle
_geom_angle_publ_flag
C15 Fe1 C13 107.21(8) ?
C15 Fe1 C14 40.52(8) ?
C13 Fe1 C14 124.14(8) ?
C15 Fe1 C16 40.56(8) ?
C13 Fe1 C16 121.17(8) ?
C14 Fe1 C16 68.14(9) ?
C15 Fe1 C10 157.32(9) ?
C13 Fe1 C10 68.24(8) ?
C14 Fe1 C10 122.30(9) ?
C16 Fe1 C10 161.01(8) ?
C15 Fe1 C11 160.40(9) ?
C13 Fe1 C11 68.32(8) ?
C14 Fe1 C11 157.71(9) ?
C16 Fe1 C11 124.08(9) ?
C10 Fe1 C11 40.60(8) ?
C15 Fe1 C9 121.18(8) ?
C13 Fe1 C9 40.79(7) ?
C14 Fe1 C9 107.54(8) ?
C16 Fe1 C9 156.59(8) ?
C10 Fe1 C9 40.82(7) ?
C11 Fe1 C9 68.76(8) ?
C15 Fe1 C17 68.09(8) ?
C13 Fe1 C17 156.75(9) ?
C14 Fe1 C17 68.04(9) ?
C16 Fe1 C17 40.45(8) ?
C10 Fe1 C17 124.91(8) ?
C11 Fe1 C17 108.03(9) ?
C9 Fe1 C17 161.33(8) ?
C15 Fe1 C12 123.81(9) ?
C13 Fe1 C12 40.59(8) ?
C14 Fe1 C12 160.50(9) ?
C16 Fe1 C12 107.34(9) ?
C10 Fe1 C12 68.13(9) ?
C11 Fe1 C12 40.50(9) ?
C9 Fe1 C12 68.62(8) ?
C17 Fe1 C12 121.69(9) ?
C15 Fe1 C18 68.08(8) ?
C13 Fe1 C18 161.04(9) ?
C14 Fe1 C18 40.46(9) ?
C16 Fe1 C18 68.03(8) ?
C10 Fe1 C18 108.59(8) ?
C11 Fe1 C18 122.31(9) ?
C9 Fe1 C18 124.58(8) ?
C17 Fe1 C18 40.40(9) ?
C12 Fe1 C18 157.32(9) ?
O1 N1 O2 122.6(2) ?
O1 N1 C3 118.75(17) ?
O2 N1 C3 118.64(19) ?
C1 N2 C7 118.00(17) yes
C1 N2 C8 119.43(15) yes
C7 N2 C8 113.76(16) yes
N2 C1 C2 121.90(17) yes
N2 C1 C6 121.23(19) yes
C2 C1 C6 116.81(19) ?
C3 C2 C1 119.70(18) ?
C3 C2 H2 120.1 ?
C1 C2 H2 120.1 ?
C4 C3 C2 123.8(2) ?
C4 C3 N1 118.32(19) ?
C2 C3 N1 117.83(17) ?
C5 C4 C3 116.4(2) ?
C5 C4 H4 121.8 ?
C3 C4 H4 121.8 ?
C4 C5 C6 122.0(2) ?
C4 C5 H5 119.0 ?
C6 C5 H5 119.0 ?
C5 C6 C1 121.3(2) ?
C5 C6 H6 119.4 ?
C1 C6 H6 119.4 ?
N2 C7 H7A 109.5 ?
N2 C7 H7B 109.5 ?
H7A C7 H7B 109.5 ?
N2 C7 H7C 109.5 ?
H7A C7 H7C 109.5 ?
H7B C7 H7C 109.5 ?
N2 C8 C9 112.40(15) yes
N2 C8 H8A 109.1 ?
C9 C8 H8A 109.1 ?
N2 C8 H8B 109.1 ?
C9 C8 H8B 109.1 ?
H8A C8 H8B 107.9 ?
C13 C9 C10 106.88(17) ?
C13 C9 C8 126.17(17) yes
C10 C9 C8 126.84(17) yes
C13 C9 Fe1 69.29(10) ?
C10 C9 Fe1 69.45(10) ?
C8 C9 Fe1 129.09(13) ?
C11 C10 C9 108.58(18) ?
C11 C10 Fe1 69.71(11) ?
C9 C10 Fe1 69.73(10) ?
C11 C10 H10 125.7 ?
C9 C10 H10 125.7 ?
Fe1 C10 H10 126.4 ?
C12 C11 C10 107.90(18) ?
C12 C11 Fe1 69.90(12) ?
C10 C11 Fe1 69.69(11) ?
C12 C11 H11 126.0 ?
C10 C11 H11 126.0 ?
Fe1 C11 H11 125.9 ?
C11 C12 C13 107.98(18) ?
C11 C12 Fe1 69.60(12) ?
C13 C12 Fe1 69.37(11) ?
C11 C12 H12 126.0 ?
C13 C12 H12 126.0 ?
Fe1 C12 H12 126.6 ?
C12 C13 C9 108.64(17) ?
C12 C13 Fe1 70.04(11) ?
C9 C13 Fe1 69.92(10) ?
C12 C13 H13 125.7 ?
C9 C13 H13 125.7 ?
Fe1 C13 H13 125.9 ?
C15 C14 C18 108.01(19) ?
C15 C14 Fe1 69.59(11) ?
C18 C14 Fe1 70.04(12) ?
C15 C14 H14 126.0 ?
C18 C14 H14 126.0 ?
Fe1 C14 H14 126.0 ?
C14 C15 C16 108.07(17) ?
C14 C15 Fe1 69.89(11) ?
C16 C15 Fe1 69.90(11) ?
C14 C15 H15 126.0 ?
C16 C15 H15 126.0 ?
Fe1 C15 H15 125.8 ?
C17 C16 C15 107.92(19) ?
C17 C16 Fe1 69.95(11) ?
C15 C16 Fe1 69.54(11) ?
C17 C16 H16 126.0 ?
C15 C16 H16 126.0 ?
Fe1 C16 H16 126.0 ?
C16 C17 C18 108.05(19) ?
C16 C17 Fe1 69.60(11) ?
C18 C17 Fe1 69.86(11) ?
C16 C17 H17 126.0 ?
C18 C17 H17 126.0 ?
Fe1 C17 H17 126.1 ?
C17 C18 C14 107.94(18) ?
C17 C18 Fe1 69.74(11) ?
C14 C18 Fe1 69.50(11) ?
C17 C18 H18 126.0 ?
C14 C18 H18 126.0 ?
Fe1 C18 H18 126.3 ?

loop_
_geom_bond_atom_site_label_1
_geom_bond_atom_site_label_2
_geom_bond_distance
_geom_bond_publ_flag
Fe1 C15 2.0414(19) ?
Fe1 C13 2.0419(18) ?
Fe1 C14 2.045(2) ?
Fe1 C16 2.0461(19) ?
Fe1 C10 2.0465(19) ?
Fe1 C11 2.047(2) ?
Fe1 C9 2.0503(18) ?
Fe1 C17 2.0507(19) ?
Fe1 C12 2.051(2) ?
Fe1 C18 2.052(2) ?
O1 N1 1.222(2) ?
O2 N1 1.230(2) ?
N1 C3 1.472(3) ?
N2 C1 1.395(3) yes
N2 C7 1.457(3) yes
N2 C8 1.474(2) yes
C1 C2 1.398(3) yes
C1 C6 1.410(3) yes
C2 C3 1.381(3) ?
C2 H2 0.9300 ?
C3 C4 1.376(3) ?
C4 C5 1.376(4) ?
C4 H4 0.9300 ?
C5 C6 1.380(3) ?
C5 H5 0.9300 ?
C6 H6 0.9300 ?
C7 H7A 0.9600 ?
C7 H7B 0.9600 ?
C7 H7C 0.9600 ?
C8 C9 1.504(3) yes
C8 H8A 0.9700 ?
C8 H8B 0.9700 ?
C9 C13 1.426(3) ?
C9 C10 1.429(3) ?
C10 C11 1.420(3) ?
C10 H10 0.9300 ?
C11 C12 1.418(3) ?
C11 H11 0.9300 ?
C12 C13 1.420(3) ?
C12 H12 0.9300 ?
C13 H13 0.9300 ?
C14 C15 1.415(3) ?
C14 C18 1.417(3) ?
C14 H14 0.9300 ?
C15 C16 1.417(3) ?
C15 H15 0.9300 ?
C16 C17 1.416(3) ?
C16 H16 0.9300 ?
C17 C18 1.417(3) ?
C17 H17 0.9300 ?
C18 H18 0.9300 ?

loop_
_geom_torsion_atom_site_label_1
_geom_torsion_atom_site_label_2
_geom_torsion_atom_site_label_3
_geom_torsion_atom_site_label_4
_geom_torsion
_geom_torsion_publ_flag
C7 N2 C1 C2 -172.91(17) yes
C8 N2 C1 C2 -27.5(3) yes
C7 N2 C1 C6 10.1(3) yes
C8 N2 C1 C6 155.54(18) yes
N2 C1 C2 C3 -178.38(16) yes
C6 C1 C2 C3 -1.3(3) ?
C1 C2 C3 C4 1.1(3) ?
C1 C2 C3 N1 -179.74(16) ?
O1 N1 C3 C4 161.2(2) ?
O2 N1 C3 C4 -18.4(3) ?
O1 N1 C3 C2 -18.0(3) ?
O2 N1 C3 C2 162.37(18) ?
C2 C3 C4 C5 0.2(3) ?
N1 C3 C4 C5 -178.9(2) ?
C3 C4 C5 C6 -1.4(4) ?
C4 C5 C6 C1 1.3(4) ?
N2 C1 C6 C5 177.3(2) yes
C2 C1 C6 C5 0.1(3) ?
C1 N2 C8 C9 -78.8(2) yes
C7 N2 C8 C9 68.1(2) yes
N2 C8 C9 C13 76.8(2) yes
N2 C8 C9 C10 -99.0(2) yes
N2 C8 C9 Fe1 168.48(13) yes
C15 Fe1 C9 C13 80.10(13) ?
C14 Fe1 C9 C13 122.32(12) ?
C16 Fe1 C9 C13 47.0(2) ?
C10 Fe1 C9 C13 -118.25(17) ?
C11 Fe1 C9 C13 -81.01(13) ?
C17 Fe1 C9 C13 -164.5(2) ?
C12 Fe1 C9 C13 -37.38(12) ?
C18 Fe1 C9 C13 163.62(12) ?
C15 Fe1 C9 C10 -161.65(12) ?
C13 Fe1 C9 C10 118.25(17) ?
C14 Fe1 C9 C10 -119.43(12) ?
C16 Fe1 C9 C10 165.21(18) ?
C11 Fe1 C9 C10 37.25(12) ?
C17 Fe1 C9 C10 -46.3(3) ?
C12 Fe1 C9 C10 80.87(13) ?
C18 Fe1 C9 C10 -78.13(14) ?
C15 Fe1 C9 C8 -40.29(19) ?
C13 Fe1 C9 C8 -120.4(2) ?
C14 Fe1 C9 C8 1.93(18) ?
C16 Fe1 C9 C8 -73.4(3) ?
C10 Fe1 C9 C8 121.4(2) ?
C11 Fe1 C9 C8 158.60(19) ?
C17 Fe1 C9 C8 75.1(3) ?
C12 Fe1 C9 C8 -157.77(19) ?
C18 Fe1 C9 C8 43.2(2) ?
C13 C9 C10 C11 0.4(2) ?
C8 C9 C10 C11 176.86(17) ?
Fe1 C9 C10 C11 -59.06(13) ?
C13 C9 C10 Fe1 59.44(12) ?
C8 C9 C10 Fe1 -124.09(18) ?
C15 Fe1 C10 C11 164.22(18) ?
C13 Fe1 C10 C11 81.63(13) ?
C14 Fe1 C10 C11 -160.82(12) ?
C16 Fe1 C10 C11 -41.9(3) ?
C9 Fe1 C10 C11 119.91(17) ?
C17 Fe1 C10 C11 -76.47(15) ?
C12 Fe1 C10 C11 37.75(12) ?
C18 Fe1 C10 C11 -118.30(13) ?
C15 Fe1 C10 C9 44.3(2) ?
C13 Fe1 C10 C9 -38.29(11) ?
C14 Fe1 C10 C9 79.26(14) ?
C16 Fe1 C10 C9 -161.8(2) ?
C11 Fe1 C10 C9 -119.91(17) ?
C17 Fe1 C10 C9 163.62(12) ?
C12 Fe1 C10 C9 -82.16(12) ?
C18 Fe1 C10 C9 121.78(12) ?
C9 C10 C11 C12 -0.6(2) ?
Fe1 C10 C11 C12 -59.69(14) ?
C9 C10 C11 Fe1 59.07(13) ?
C15 Fe1 C11 C12 -42.8(3) ?
C13 Fe1 C11 C12 37.56(12) ?
C14 Fe1 C11 C12 166.03(19) ?
C16 Fe1 C11 C12 -76.24(14) ?
C10 Fe1 C11 C12 118.98(17) ?
C9 Fe1 C11 C12 81.54(12) ?
C17 Fe1 C11 C12 -118.00(13) ?
C18 Fe1 C11 C12 -160.12(12) ?
C15 Fe1 C11 C10 -161.8(2) ?
C13 Fe1 C11 C10 -81.42(12) ?
C14 Fe1 C11 C10 47.1(3) ?
C16 Fe1 C11 C10 164.78(11) ?
C9 Fe1 C11 C10 -37.44(11) ?
C17 Fe1 C11 C10 123.02(13) ?
C12 Fe1 C11 C10 -118.98(17) ?
C18 Fe1 C11 C10 80.90(14) ?
C10 C11 C12 C13 0.6(2) ?
Fe1 C11 C12 C13 -58.94(13) ?
C10 C11 C12 Fe1 59.56(14) ?
C15 Fe1 C12 C11 164.08(12) ?
C13 Fe1 C12 C11 -119.48(17) ?
C14 Fe1 C12 C11 -164.1(2) ?
C16 Fe1 C12 C11 122.56(12) ?
C10 Fe1 C12 C11 -37.84(12) ?
C9 Fe1 C12 C11 -81.91(12) ?
C17 Fe1 C12 C11 80.64(14) ?
C18 Fe1 C12 C11 48.2(3) ?
C15 Fe1 C12 C13 -76.45(14) ?
C14 Fe1 C12 C13 -44.6(3) ?
C16 Fe1 C12 C13 -117.96(12) ?
C10 Fe1 C12 C13 81.64(12) ?
C11 Fe1 C12 C13 119.48(17) ?
C9 Fe1 C12 C13 37.57(11) ?
C17 Fe1 C12 C13 -159.88(12) ?
C18 Fe1 C12 C13 167.65(19) ?
C11 C12 C13 C9 -0.4(2) ?
Fe1 C12 C13 C9 -59.47(13) ?
C11 C12 C13 Fe1 59.08(14) ?
C10 C9 C13 C12 0.0(2) ?
C8 C9 C13 C12 -176.50(17) yes
Fe1 C9 C13 C12 59.54(13) ?
C10 C9 C13 Fe1 -59.54(12) ?
C8 C9 C13 Fe1 123.96(17) ?
C15 Fe1 C13 C12 122.26(13) ?
C14 Fe1 C13 C12 163.54(12) ?
C16 Fe1 C13 C12 80.18(14) ?
C10 Fe1 C13 C12 -81.34(13) ?
C11 Fe1 C13 C12 -37.48(13) ?
C9 Fe1 C13 C12 -119.66(17) ?
C17 Fe1 C13 C12 47.8(3) ?
C18 Fe1 C13 C12 -165.3(2) ?
C15 Fe1 C13 C9 -118.08(12) ?
C14 Fe1 C13 C9 -76.80(14) ?
C16 Fe1 C13 C9 -160.16(11) ?
C10 Fe1 C13 C9 38.32(11) ?
C11 Fe1 C13 C9 82.18(12) ?
C17 Fe1 C13 C9 167.51(18) ?
C12 Fe1 C13 C9 119.66(17) ?
C18 Fe1 C13 C9 -45.6(3) ?
C13 Fe1 C14 C15 -75.93(14) ?
C16 Fe1 C14 C15 37.76(12) ?
C10 Fe1 C14 C15 -160.12(11) ?
C11 Fe1 C14 C15 165.58(18) ?
C9 Fe1 C14 C15 -117.77(12) ?
C17 Fe1 C14 C15 81.52(13) ?
C12 Fe1 C14 C15 -42.4(3) ?
C18 Fe1 C14 C15 119.08(18) ?
C15 Fe1 C14 C18 -119.08(18) ?
C13 Fe1 C14 C18 164.98(12) ?
C16 Fe1 C14 C18 -81.33(14) ?
C10 Fe1 C14 C18 80.80(15) ?
C11 Fe1 C14 C18 46.5(3) ?
C9 Fe1 C14 C18 123.14(13) ?
C17 Fe1 C14 C18 -37.57(13) ?
C12 Fe1 C14 C18 -161.5(2) ?
C18 C14 C15 C16 0.0(2) ?
Fe1 C14 C15 C16 -59.70(13) ?
C18 C14 C15 Fe1 59.73(14) ?
C13 Fe1 C15 C14 122.81(12) ?
C16 Fe1 C15 C14 -119.07(17) ?
C10 Fe1 C15 C14 48.2(2) ?
C11 Fe1 C15 C14 -163.6(2) ?
C9 Fe1 C15 C14 80.45(13) ?
C17 Fe1 C15 C14 -81.39(14) ?
C12 Fe1 C15 C14 164.27(12) ?
C18 Fe1 C15 C14 -37.69(13) ?
C13 Fe1 C15 C16 -118.13(12) ?
C14 Fe1 C15 C16 119.07(17) ?
C10 Fe1 C15 C16 167.26(18) ?
C11 Fe1 C15 C16 -44.6(3) ?
C9 Fe1 C15 C16 -160.48(11) ?
C17 Fe1 C15 C16 37.68(12) ?
C12 Fe1 C15 C16 -76.66(14) ?
C18 Fe1 C15 C16 81.38(13) ?
C14 C15 C16 C17 0.0(2) ?
Fe1 C15 C16 C17 -59.65(14) ?
C14 C15 C16 Fe1 59.70(13) ?
C15 Fe1 C16 C17 119.07(18) ?
C13 Fe1 C16 C17 -161.01(13) ?
C14 Fe1 C16 C17 81.34(14) ?
C10 Fe1 C16 C17 -45.8(3) ?
C11 Fe1 C16 C17 -77.45(16) ?
C9 Fe1 C16 C17 165.07(17) ?
C12 Fe1 C16 C17 -118.82(14) ?
C18 Fe1 C16 C17 37.57(13) ?
C13 Fe1 C16 C15 79.92(13) ?
C14 Fe1 C16 C15 -37.73(11) ?
C10 Fe1 C16 C15 -164.8(2) ?
C11 Fe1 C16 C15 163.48(12) ?
C9 Fe1 C16 C15 46.0(2) ?
C17 Fe1 C16 C15 -119.07(18) ?
C12 Fe1 C16 C15 122.11(12) ?
C18 Fe1 C16 C15 -81.50(13) ?
C15 C16 C17 C18 -0.1(2) ?
Fe1 C16 C17 C18 -59.50(14) ?
C15 C16 C17 Fe1 59.40(13) ?
C15 Fe1 C17 C16 -37.78(13) ?
C13 Fe1 C17 C16 44.9(3) ?
C14 Fe1 C17 C16 -81.62(14) ?
C10 Fe1 C17 C16 163.48(12) ?
C11 Fe1 C17 C16 121.76(14) ?
C9 Fe1 C17 C16 -161.4(2) ?
C12 Fe1 C17 C16 79.39(15) ?
C18 Fe1 C17 C16 -119.25(19) ?
C15 Fe1 C17 C18 81.47(13) ?
C13 Fe1 C17 C18 164.10(18) ?
C14 Fe1 C17 C18 37.63(12) ?
C16 Fe1 C17 C18 119.25(19) ?
C10 Fe1 C17 C18 -77.28(15) ?
C11 Fe1 C17 C18 -119.00(13) ?
C9 Fe1 C17 C18 -42.1(3) ?
C12 Fe1 C17 C18 -161.37(12) ?
C16 C17 C18 C14 0.1(2) ?
Fe1 C17 C18 C14 -59.21(14) ?
C16 C17 C18 Fe1 59.33(14) ?
C15 C14 C18 C17 -0.1(2) ?
Fe1 C14 C18 C17 59.36(14) ?
C15 C14 C18 Fe1 -59.46(13) ?
C15 Fe1 C18 C17 -81.51(13) ?
C13 Fe1 C18 C17 -160.6(2) ?
C14 Fe1 C18 C17 -119.25(18) ?
C16 Fe1 C18 C17 -37.62(13) ?
C10 Fe1 C18 C17 122.44(13) ?
C11 Fe1 C18 C17 79.75(14) ?
C9 Fe1 C18 C17 164.89(12) ?
C12 Fe1 C18 C17 44.8(3) ?
C15 Fe1 C18 C14 37.74(13) ?
C13 Fe1 C18 C14 -41.3(3) ?
C16 Fe1 C18 C14 81.62(13) ?
C10 Fe1 C18 C14 -118.32(13) ?
C11 Fe1 C18 C14 -161.00(12) ?
C9 Fe1 C18 C14 -75.86(14) ?
C17 Fe1 C18 C14 119.25(18) ?
C12 Fe1 C18 C14 164.06(19) ?
